data_2221012
loop_
_publ_author_name
'NizamMohideen, M.'
'SubbiahPandi, A.'
'Selvam, N. Panneer'
'Perumal, P. T.'
'Damodiran, M.'

_publ_section_title '[1-(3-Nitrophenyl)-2,3-dihydro-1<i>H</i>-naphtho[1,2-<i>e</i>][1,3]oxazin-3-ylidine]malonaldehyde'
_journal_coeditor_code BT2875
_journal_issue 3
_journal_name_full 'Acta Crystallographica Section E'
_journal_page_first o582
_journal_paper_doi 10.1107/S1600536809006023
_journal_volume 65
_journal_year 2009
_chemical_formula_iupac 'C21 H14 N2 O5'
_chemical_formula_moiety 'C21 H14 N2 O5'
_chemical_formula_sum 'C21 H14 N2 O5'
_chemical_formula_weight 374.34
_chemical_name_systematic
;
[1-(3-Nitrophenyl)-2,3-dihydro-1<i>H</i>-naphtho[1,2-<i>e</i>][1,3]oxazin-3-
ylidine]malonaldehyde
;
_space_group_IT_number 14
_symmetry_cell_setting monoclinic
_symmetry_space_group_name_Hall '-P 2yn'
_symmetry_space_group_name_H-M 'P 1 21/n 1'
_atom_sites_solution_hydrogens geom
_atom_sites_solution_primary direct
_atom_sites_solution_secondary difmap
_audit_creation_method SHELXL-97
_cell_angle_alpha 90.00
_cell_angle_beta 104.632(2)
_cell_angle_gamma 90.00
_cell_formula_units_Z 4
_cell_length_a 7.9191(4)
_cell_length_b 23.3876(11)
_cell_length_c 9.6199(5)
_cell_measurement_reflns_used 2334
_cell_measurement_temperature 293(2)
_cell_measurement_theta_max 25
_cell_measurement_theta_min 2.5
_cell_volume 1723.91(15)
_computing_cell_refinement 'APEX2 and SAINT (Bruker, 2004)'
_computing_data_collection 'APEX2 (Bruker, 2004)'
_computing_data_reduction 'SAINT and XPREP (Bruker, 2004)'
_computing_molecular_graphics 'ORTEP3 (Farrugia, 1997)'
_computing_publication_material
;
'SHELXL97 (Sheldrick, 2008) and PLATON (Spek, 2009)'
;
_computing_structure_refinement 'SHELXL97 (Sheldrick, 2008)'
_computing_structure_solution 'SHELXS97 (Sheldrick, 2008)'
_diffrn_ambient_temperature 293(2)
_diffrn_measured_fraction_theta_full 0.999
_diffrn_measured_fraction_theta_max 0.999
_diffrn_measurement_device_type
;
'Bruker Kappa APEXII CCD diffractometer'
;
_diffrn_measurement_method '\w and \f scan'
_diffrn_radiation_monochromator graphite
_diffrn_radiation_source 'fine-focus sealed tube'
_diffrn_radiation_type MoK\a
_diffrn_radiation_wavelength 0.71073
_diffrn_reflns_av_R_equivalents 0.0322
_diffrn_reflns_av_sigmaI/netI 0.0225
_diffrn_reflns_limit_h_max 9
_diffrn_reflns_limit_h_min -9
_diffrn_reflns_limit_k_max 27
_diffrn_reflns_limit_k_min -27
_diffrn_reflns_limit_l_max 11
_diffrn_reflns_limit_l_min -11
_diffrn_reflns_number 16263
_diffrn_reflns_theta_full 24.94
_diffrn_reflns_theta_max 24.94
_diffrn_reflns_theta_min 2.80
_diffrn_standards_decay_% 0
_exptl_absorpt_coefficient_mu 0.105
_exptl_absorpt_correction_T_max 0.974
_exptl_absorpt_correction_T_min 0.897
_exptl_absorpt_correction_type multi-scan
_exptl_absorpt_process_details '(SADABS; Bruker, 2004)'
_exptl_crystal_colour Colourless
_exptl_crystal_density_diffrn 1.442
_exptl_crystal_density_method 'not measured'
_exptl_crystal_description Block
_exptl_crystal_F_000 776
_exptl_crystal_size_max 0.33
_exptl_crystal_size_mid 0.27
_exptl_crystal_size_min 0.25
_refine_diff_density_max 0.121
_refine_diff_density_min -0.173
_refine_ls_extinction_method none
_refine_ls_goodness_of_fit_ref 1.004
_refine_ls_hydrogen_treatment constr
_refine_ls_matrix_type full
_refine_ls_number_parameters 253
_refine_ls_number_reflns 3023
_refine_ls_number_restraints 0
_refine_ls_restrained_S_all 1.004
_refine_ls_R_factor_all 0.0518
_refine_ls_R_factor_gt 0.0361
_refine_ls_shift/su_max 0.000
_refine_ls_shift/su_mean 0.000
_refine_ls_structure_factor_coef Fsqd
_refine_ls_weighting_details 'calc w=1/[\s^2^(Fo^2^)+(0.0509P)^2^+0.3520P] where P=(Fo^2^+2Fc^2^)/3'
_refine_ls_weighting_scheme calc
_refine_ls_wR_factor_gt 0.0914
_refine_ls_wR_factor_ref 0.1016
_reflns_number_gt 2334
_reflns_number_total 3023
_reflns_threshold_expression I>2\s(I)
_cod_data_source_file bt2875.cif
_cod_data_source_block I
_cod_depositor_comments
;
The following automatic conversions were performed:
'_symmetry_cell_setting' value 'Monoclinic' changed to 'monoclinic'
according to '/home/saulius/struct/CIF-dictionaries/cif_core.dic'
dictionary named 'cif_core.dic' version 2.4.1 from
2010-06-29.

'_exptl_absorpt_correction_type' value 'Multi-scan' changed
to 'multi-scan' according to
'/home/saulius/struct/CIF-dictionaries/cif_core.dic' dictionary named
'cif_core.dic' version 2.4.1 from 2010-06-29.

Automatic conversion script
Id: cif_fix_enum 1527 2010-12-29 10:47:43Z saulius 

The following automatic conversions were performed:

'_symmetry_cell_setting' value 'Monoclinic' changed to 'monoclinic'
according to /home/saulius/struct/CIF-dictionaries/cif_core.dic
dictionary named 'cif_core.dic' version 2.4.1 from
2010-06-29.

'_exptl_absorpt_correction_type' value 'Multi-scan'
changed to 'multi-scan' according to
/home/saulius/struct/CIF-dictionaries/cif_core.dic dictionary named
'cif_core.dic' version 2.4.1 from 2010-06-29.

Automatic conversion script
Id: cif_fix_values 1715 2011-07-08 13:25:40Z adriana 
;
_cod_original_sg_symbol_H-M 'P 21/n'
_cod_database_code 2221012
_cod_database_fobs_code 2221012

loop_
_symmetry_equiv_pos_as_xyz
'x, y, z'
'-x+1/2, y+1/2, -z+1/2'
'-x, -y, -z'
'x-1/2, -y-1/2, z-1/2'

loop_
_atom_site_type_symbol
_atom_site_label
_atom_site_fract_x
_atom_site_fract_y
_atom_site_fract_z
_atom_site_U_iso_or_equiv
_atom_site_adp_type
_atom_site_calc_flag
_atom_site_refinement_flags
_atom_site_occupancy
_atom_site_disorder_assembly
_atom_site_disorder_group
O O1 0.30114(13) 0.16841(5) 0.13932(12) 0.0486(3) Uani d . 1 . .
O O2 0.8553(2) -0.07387(6) 0.43720(18) 0.0878(5) Uani d . 1 . .
O O3 0.8486(3) -0.07086(8) 0.6565(2) 0.1195(7) Uani d . 1 . .
O O4 0.30819(17) 0.00916(5) -0.05620(14) 0.0638(4) Uani d . 1 . .
O O5 -0.14205(16) 0.09772(6) -0.06754(16) 0.0718(4) Uani d . 1 . .
N N1 0.47317(16) 0.09268(5) 0.11444(13) 0.0418(3) Uani d . 1 . .
H H1 0.4847 0.0619 0.0690 0.050 Uiso calc R 1 . .
N N2 0.8208(2) -0.04987(7) 0.53794(19) 0.0637(4) Uani d . 1 . .
C C1 0.3180(2) 0.11583(6) 0.08808(16) 0.0401(4) Uani d . 1 . .
C C2 0.62913(19) 0.11553(6) 0.21612(16) 0.0388(4) Uani d . 1 . .
H H2 0.7310 0.1063 0.1799 0.047 Uiso calc R 1 . .
C C3 0.61165(19) 0.17956(6) 0.21877(16) 0.0395(4) Uani d . 1 . .
C C4 0.45014(19) 0.20287(6) 0.18043(17) 0.0412(4) Uani d . 1 . .
C C5 0.4178(2) 0.26167(7) 0.17688(17) 0.0464(4) Uani d . 1 . .
H H5 0.3042 0.2757 0.1503 0.056 Uiso calc R 1 . .
C C6 0.5556(2) 0.29776(7) 0.21305(18) 0.0485(4) Uani d . 1 . .
H H6 0.5363 0.3370 0.2088 0.058 Uiso calc R 1 . .
C C7 0.7285(2) 0.27682(7) 0.25716(17) 0.0439(4) Uani d . 1 . .
C C8 0.8737(2) 0.31383(8) 0.29883(19) 0.0529(4) Uani d . 1 . .
H H8 0.8562 0.3532 0.2938 0.063 Uiso calc R 1 . .
C C9 1.0376(2) 0.29305(8) 0.3459(2) 0.0576(5) Uani d . 1 . .
H H9 1.1313 0.3181 0.3739 0.069 Uiso calc R 1 . .
C C10 1.0666(2) 0.23391(8) 0.35255(19) 0.0555(5) Uani d . 1 . .
H H10 1.1796 0.2199 0.3856 0.067 Uiso calc R 1 . .
C C11 0.9305(2) 0.19657(7) 0.31089(17) 0.0474(4) Uani d . 1 . .
H H11 0.9518 0.1574 0.3150 0.057 Uiso calc R 1 . .
C C12 0.7579(2) 0.21687(7) 0.26167(16) 0.0402(4) Uani d . 1 . .
C C13 0.65335(18) 0.08758(6) 0.36265(16) 0.0370(3) Uani d . 1 . .
C C14 0.6049(2) 0.11392(7) 0.47526(18) 0.0504(4) Uani d . 1 . .
H H14 0.5557 0.1503 0.4621 0.061 Uiso calc R 1 . .
C C15 0.6281(2) 0.08734(8) 0.60702(19) 0.0590(5) Uani d . 1 . .
H H15 0.5947 0.1060 0.6812 0.071 Uiso calc R 1 . .
C C16 0.6998(2) 0.03369(8) 0.62976(18) 0.0510(4) Uani d . 1 . .
H H16 0.7172 0.0157 0.7184 0.061 Uiso calc R 1 . .
C C17 0.7447(2) 0.00769(7) 0.51666(18) 0.0441(4) Uani d . 1 . .
C C18 0.72429(19) 0.03325(7) 0.38466(17) 0.0410(4) Uani d . 1 . .
H H18 0.7578 0.0142 0.3110 0.049 Uiso calc R 1 . .
C C19 0.1647(2) 0.08978(7) 0.00800(16) 0.0425(4) Uani d . 1 . .
C C20 -0.0008(2) 0.11766(8) -0.00797(18) 0.0525(4) Uani d . 1 . .
H H20 0.0004 0.1542 0.0307 0.063 Uiso calc R 1 . .
C C21 0.1741(2) 0.03622(8) -0.05856(18) 0.0529(4) Uani d . 1 . .
H H21 0.0691 0.0200 -0.1087 0.063 Uiso calc R 1 . .

loop_
_atom_site_aniso_label
_atom_site_aniso_U_11
_atom_site_aniso_U_22
_atom_site_aniso_U_33
_atom_site_aniso_U_12
_atom_site_aniso_U_13
_atom_site_aniso_U_23
O1 0.0428(6) 0.0418(7) 0.0611(7) -0.0005(5) 0.0128(5) -0.0115(5)
O2 0.1298(13) 0.0574(9) 0.0767(11) 0.0390(9) 0.0270(10) 0.0026(8)
O3 0.1869(19) 0.1002(13) 0.0839(12) 0.0799(13) 0.0572(12) 0.0540(10)
O4 0.0610(8) 0.0556(8) 0.0703(9) 0.0025(6) 0.0082(6) -0.0219(6)
O5 0.0463(7) 0.0827(10) 0.0801(10) -0.0028(7) 0.0041(7) -0.0112(8)
N1 0.0474(8) 0.0357(7) 0.0391(7) 0.0028(6) 0.0050(6) -0.0071(6)
N2 0.0758(10) 0.0516(9) 0.0642(11) 0.0201(8) 0.0189(8) 0.0122(8)
C1 0.0477(9) 0.0381(9) 0.0355(8) 0.0008(7) 0.0123(7) -0.0007(7)
C2 0.0400(8) 0.0348(8) 0.0408(9) 0.0007(6) 0.0089(7) -0.0045(7)
C3 0.0466(9) 0.0352(8) 0.0369(8) 0.0012(7) 0.0111(7) -0.0008(7)
C4 0.0447(9) 0.0375(9) 0.0419(9) -0.0009(7) 0.0116(7) -0.0032(7)
C5 0.0504(9) 0.0402(9) 0.0490(10) 0.0084(8) 0.0134(8) -0.0002(7)
C6 0.0645(11) 0.0330(9) 0.0511(10) 0.0038(8) 0.0202(8) 0.0013(7)
C7 0.0582(10) 0.0380(9) 0.0392(9) -0.0041(7) 0.0191(7) -0.0002(7)
C8 0.0672(12) 0.0434(10) 0.0530(11) -0.0129(9) 0.0245(9) -0.0026(8)
C9 0.0598(11) 0.0612(12) 0.0553(11) -0.0230(9) 0.0211(9) -0.0057(9)
C10 0.0486(10) 0.0660(12) 0.0531(11) -0.0078(9) 0.0150(8) -0.0017(9)
C11 0.0491(9) 0.0467(10) 0.0470(10) -0.0016(8) 0.0133(8) 0.0000(8)
C12 0.0482(9) 0.0386(9) 0.0354(8) -0.0028(7) 0.0136(7) -0.0010(7)
C13 0.0338(7) 0.0342(8) 0.0404(8) -0.0017(6) 0.0044(6) -0.0046(7)
C14 0.0612(11) 0.0413(10) 0.0485(10) 0.0106(8) 0.0133(8) -0.0042(8)
C15 0.0745(12) 0.0609(12) 0.0441(11) 0.0126(10) 0.0197(9) -0.0063(9)
C16 0.0554(10) 0.0559(11) 0.0391(9) 0.0020(8) 0.0071(7) 0.0031(8)
C17 0.0431(9) 0.0396(9) 0.0466(10) 0.0042(7) 0.0056(7) 0.0025(7)
C18 0.0415(8) 0.0389(9) 0.0417(9) 0.0028(7) 0.0088(7) -0.0055(7)
C19 0.0448(9) 0.0458(10) 0.0362(8) -0.0034(7) 0.0087(7) -0.0027(7)
C20 0.0488(10) 0.0591(11) 0.0482(10) -0.0017(8) 0.0094(8) -0.0038(8)
C21 0.0511(10) 0.0563(11) 0.0482(10) -0.0069(9) 0.0068(8) -0.0092(8)

loop_
_atom_type_symbol
_atom_type_description
_atom_type_scat_dispersion_real
_atom_type_scat_dispersion_imag
_atom_type_scat_source
C C 0.0033 0.0016 'International Tables Vol C Tables 4.2.6.8 and 6.1.1.4'
H H 0.0000 0.0000 'International Tables Vol C Tables 4.2.6.8 and 6.1.1.4'
N N 0.0061 0.0033 'International Tables Vol C Tables 4.2.6.8 and 6.1.1.4'
O O 0.0106 0.0060 'International Tables Vol C Tables 4.2.6.8 and 6.1.1.4'

loop_
_geom_angle_atom_site_label_1
_geom_angle_atom_site_label_2
_geom_angle_atom_site_label_3
_geom_angle_site_symmetry_1
_geom_angle_site_symmetry_3
_geom_angle
_geom_angle_publ_flag
C1 O1 C4 . . 118.37(12) ?
C1 N1 C2 . . 124.71(13) ?
C1 N1 H1 . . 117.6 ?
C2 N1 H1 . . 117.6 ?
O2 N2 O3 . . 122.89(17) ?
O2 N2 C17 . . 118.80(16) ?
O3 N2 C17 . . 118.31(17) ?
N1 C1 O1 . . 118.90(14) ?
N1 C1 C19 . . 124.59(14) ?
O1 C1 C19 . . 116.51(13) ?
N1 C2 C3 . . 107.93(12) ?
N1 C2 C13 . . 110.41(12) ?
C3 C2 C13 . . 113.73(12) ?
N1 C2 H2 . . 108.2 ?
C3 C2 H2 . . 108.2 ?
C13 C2 H2 . . 108.2 ?
C4 C3 C12 . . 118.39(14) ?
C4 C3 C2 . . 118.75(13) ?
C12 C3 C2 . . 122.86(13) ?
C3 C4 O1 . . 121.07(13) ?
C3 C4 C5 . . 123.91(15) ?
O1 C4 C5 . . 115.02(13) ?
C6 C5 C4 . . 118.41(15) ?
C6 C5 H5 . . 120.8 ?
C4 C5 H5 . . 120.8 ?
C5 C6 C7 . . 121.19(15) ?
C5 C6 H6 . . 119.4 ?
C7 C6 H6 . . 119.4 ?
C6 C7 C8 . . 121.97(15) ?
C6 C7 C12 . . 119.34(15) ?
C8 C7 C12 . . 118.69(15) ?
C9 C8 C7 . . 121.21(17) ?
C9 C8 H8 . . 119.4 ?
C7 C8 H8 . . 119.4 ?
C8 C9 C10 . . 120.15(16) ?
C8 C9 H9 . . 119.9 ?
C10 C9 H9 . . 119.9 ?
C11 C10 C9 . . 120.65(17) ?
C11 C10 H10 . . 119.7 ?
C9 C10 H10 . . 119.7 ?
C10 C11 C12 . . 120.58(16) ?
C10 C11 H11 . . 119.7 ?
C12 C11 H11 . . 119.7 ?
C11 C12 C7 . . 118.71(14) ?
C11 C12 C3 . . 122.58(14) ?
C7 C12 C3 . . 118.70(14) ?
C14 C13 C18 . . 118.15(15) ?
C14 C13 C2 . . 122.67(14) ?
C18 C13 C2 . . 119.18(13) ?
C13 C14 C15 . . 121.30(16) ?
C13 C14 H14 . . 119.3 ?
C15 C14 H14 . . 119.3 ?
C16 C15 C14 . . 120.76(16) ?
C16 C15 H15 . . 119.6 ?
C14 C15 H15 . . 119.6 ?
C17 C16 C15 . . 117.36(16) ?
C17 C16 H16 . . 121.3 ?
C15 C16 H16 . . 121.3 ?
C16 C17 C18 . . 123.15(15) ?
C16 C17 N2 . . 118.43(15) ?
C18 C17 N2 . . 118.41(15) ?
C17 C18 C13 . . 119.26(14) ?
C17 C18 H18 . . 120.4 ?
C13 C18 H18 . . 120.4 ?
C1 C19 C21 . . 119.67(15) ?
C1 C19 C20 . . 120.10(15) ?
C21 C19 C20 . . 120.22(15) ?
O5 C20 C19 . . 125.67(18) ?
O5 C20 H20 . . 117.2 ?
C19 C20 H20 . . 117.2 ?
O4 C21 C19 . . 126.11(16) ?
O4 C21 H21 . . 116.9 ?
C19 C21 H21 . . 116.9 ?

loop_
_geom_bond_atom_site_label_1
_geom_bond_atom_site_label_2
_geom_bond_site_symmetry_2
_geom_bond_distance
_geom_bond_publ_flag
O1 C1 . 1.3440(18) ?
O1 C4 . 1.4009(18) ?
O2 N2 . 1.209(2) ?
O3 N2 . 1.210(2) ?
O4 C21 . 1.232(2) ?
O5 C20 . 1.214(2) ?
N1 C1 . 1.3075(19) ?
N1 C2 . 1.4689(19) ?
N1 H1 . 0.8600 ?
N2 C17 . 1.468(2) ?
C1 C19 . 1.402(2) ?
C2 C3 . 1.505(2) ?
C2 C13 . 1.521(2) ?
C2 H2 . 0.9800 ?
C3 C4 . 1.353(2) ?
C3 C12 . 1.425(2) ?
C4 C5 . 1.398(2) ?
C5 C6 . 1.354(2) ?
C5 H5 . 0.9300 ?
C6 C7 . 1.414(2) ?
C6 H6 . 0.9300 ?
C7 C8 . 1.414(2) ?
C7 C12 . 1.420(2) ?
C8 C9 . 1.352(3) ?
C8 H8 . 0.9300 ?
C9 C10 . 1.401(3) ?
C9 H9 . 0.9300 ?
C10 C11 . 1.366(2) ?
C10 H10 . 0.9300 ?
C11 C12 . 1.411(2) ?
C11 H11 . 0.9300 ?
C13 C14 . 1.382(2) ?
C13 C18 . 1.384(2) ?
C14 C15 . 1.382(3) ?
C14 H14 . 0.9300 ?
C15 C16 . 1.372(2) ?
C15 H15 . 0.9300 ?
C16 C17 . 1.370(2) ?
C16 H16 . 0.9300 ?
C17 C18 . 1.376(2) ?
C18 H18 . 0.9300 ?
C19 C21 . 1.417(2) ?
C19 C20 . 1.437(2) ?
C20 H20 . 0.9300 ?
C21 H21 . 0.9300 ?

loop_
_geom_hbond_atom_site_label_D
_geom_hbond_atom_site_label_H
_geom_hbond_atom_site_label_A
_geom_hbond_site_symmetry_A
_geom_hbond_distance_DH
_geom_hbond_distance_HA
_geom_hbond_distance_DA
_geom_hbond_angle_DHA
C11 H11 O3 3_756 0.93 2.54 3.395(2) 152.9
C18 H18 O4 3_655 0.93 2.44 3.259(2) 147.6
N1 H1 O4 3_655 0.86 2.36 3.078(2) 141.4
N1 H1 O4 . 0.86 2.02 2.670(2) 132.0
C20 H20 O1 . 0.93 2.37 2.724(2) 102.3

loop_
_geom_torsion_atom_site_label_1
_geom_torsion_atom_site_label_2
_geom_torsion_atom_site_label_3
_geom_torsion_atom_site_label_4
_geom_torsion_site_symmetry_1
_geom_torsion_site_symmetry_2
_geom_torsion_site_symmetry_3
_geom_torsion_site_symmetry_4
_geom_torsion
_geom_torsion_publ_flag
C2 N1 C1 O1 . . . . 10.5(2) ?
C2 N1 C1 C19 . . . . -169.97(14) ?
C4 O1 C1 N1 . . . . 18.7(2) ?
C4 O1 C1 C19 . . . . -160.81(13) ?
C1 N1 C2 C3 . . . . -31.1(2) ?
C1 N1 C2 C13 . . . . 93.82(17) ?
N1 C2 C3 C4 . . . . 24.17(19) ?
C13 C2 C3 C4 . . . . -98.69(16) ?
N1 C2 C3 C12 . . . . -156.62(13) ?
C13 C2 C3 C12 . . . . 80.52(17) ?
C12 C3 C4 O1 . . . . -179.04(13) ?
C2 C3 C4 O1 . . . . 0.2(2) ?
C12 C3 C4 C5 . . . . 1.6(2) ?
C2 C3 C4 C5 . . . . -179.12(15) ?
C1 O1 C4 C3 . . . . -24.0(2) ?
C1 O1 C4 C5 . . . . 155.39(14) ?
C3 C4 C5 C6 . . . . 0.4(2) ?
O1 C4 C5 C6 . . . . -178.97(14) ?
C4 C5 C6 C7 . . . . -1.7(2) ?
C5 C6 C7 C8 . . . . -178.35(16) ?
C5 C6 C7 C12 . . . . 0.9(2) ?
C6 C7 C8 C9 . . . . 177.48(16) ?
C12 C7 C8 C9 . . . . -1.8(2) ?
C7 C8 C9 C10 . . . . 0.8(3) ?
C8 C9 C10 C11 . . . . 0.4(3) ?
C9 C10 C11 C12 . . . . -0.6(3) ?
C10 C11 C12 C7 . . . . -0.4(2) ?
C10 C11 C12 C3 . . . . -179.22(15) ?
C6 C7 C12 C11 . . . . -177.72(14) ?
C8 C7 C12 C11 . . . . 1.5(2) ?
C6 C7 C12 C3 . . . . 1.2(2) ?
C8 C7 C12 C3 . . . . -179.59(14) ?
C4 C3 C12 C11 . . . . 176.48(15) ?
C2 C3 C12 C11 . . . . -2.7(2) ?
C4 C3 C12 C7 . . . . -2.3(2) ?
C2 C3 C12 C7 . . . . 178.44(14) ?
N1 C2 C13 C14 . . . . -100.41(16) ?
C3 C2 C13 C14 . . . . 21.1(2) ?
N1 C2 C13 C18 . . . . 78.61(16) ?
C3 C2 C13 C18 . . . . -159.90(13) ?
C18 C13 C14 C15 . . . . 0.8(2) ?
C2 C13 C14 C15 . . . . 179.79(16) ?
C13 C14 C15 C16 . . . . -0.2(3) ?
C14 C15 C16 C17 . . . . -0.8(3) ?
C15 C16 C17 C18 . . . . 1.3(3) ?
C15 C16 C17 N2 . . . . -179.66(15) ?
O2 N2 C17 C16 . . . . 177.49(18) ?
O3 N2 C17 C16 . . . . -3.6(3) ?
O2 N2 C17 C18 . . . . -3.4(3) ?
O3 N2 C17 C18 . . . . 175.53(19) ?
C16 C17 C18 C13 . . . . -0.7(2) ?
N2 C17 C18 C13 . . . . -179.79(14) ?
C14 C13 C18 C17 . . . . -0.3(2) ?
C2 C13 C18 C17 . . . . -179.37(13) ?
N1 C1 C19 C21 . . . . -4.3(2) ?
O1 C1 C19 C21 . . . . 175.26(14) ?
N1 C1 C19 C20 . . . . 176.56(15) ?
O1 C1 C19 C20 . . . . -3.9(2) ?
C1 C19 C20 O5 . . . . -175.50(17) ?
C21 C19 C20 O5 . . . . 5.3(3) ?
C1 C19 C21 O4 . . . . -1.5(3) ?
C20 C19 C21 O4 . . . . 177.67(17) ?
